data_7221548
loop_
_publ_author_name
'Hagihara, Ryusuke'
'Harada, Naomi'
'Karasawa, Satoru'
'Koga, Noboru'

_publ_section_title
;
 Crystalline transformations of dinaphthyridinylamine derivatives with
 alteration of solid-state emission in response to external stimuli
;
_journal_issue 46
_journal_name_full CrystEngComm
_journal_page_first 8825
_journal_paper_doi 10.1039/C5CE01126D
_journal_volume 17
_journal_year 2015
_chemical_absolute_configuration 'CHOOSE rm ad rmad syn or unk'
_chemical_formula_moiety 'C26 H11 F12 N5'
_chemical_formula_sum 'C26 H11 F12 N5'
_chemical_formula_weight 621.39
_space_group_crystal_system orthorhombic
_space_group_IT_number 19
_space_group_name_Hall 'P 2ac 2ab'
_space_group_name_H-M_alt 'P 21 21 21'
_symmetry_space_group_name_Hall 'P 2ac 2ab'
_symmetry_space_group_name_H-M 'P 21 21 21'
_atom_sites_solution_hydrogens geom
_atom_sites_solution_primary direct
_atom_sites_solution_secondary difmap
_audit_update_record
;
2015-06-02 deposited with the CCDC.
2015-07-13 downloaded from the CCDC.
;
_cell_angle_alpha 90.0000
_cell_angle_beta 90.0000
_cell_angle_gamma 90.0000
_cell_formula_units_Z 4
_cell_length_a 10.1185(18)
_cell_length_b 11.019(2)
_cell_length_c 22.947(4)
_cell_measurement_temperature 90
_cell_volume 2558.5(8)
_computing_cell_refinement Unknown
_computing_data_collection Unknown
_computing_data_reduction Unknown
_computing_molecular_graphics 'CrystalStructure 4.1'
_computing_publication_material 'CrystalStructure 4.1 (Rigaku, 2014)'
_computing_structure_refinement 'SHELXL97 (Sheldrick, 2008)'
_computing_structure_solution 'SIR92 (Altomare, et al., 1994)'
_diffrn_ambient_temperature 90
_diffrn_measured_fraction_theta_full 0.990
_diffrn_measured_fraction_theta_max 0.990
_diffrn_measurement_device_type 'Unknown CCD'
_diffrn_measurement_method \w
_diffrn_radiation_type 'Mo K\a'
_diffrn_radiation_wavelength 0.71075
_diffrn_reflns_av_R_equivalents 0.0614
_diffrn_reflns_laue_measured_fraction_full 0.000
_diffrn_reflns_laue_measured_fraction_max 0.000
_diffrn_reflns_limit_h_max 12
_diffrn_reflns_limit_h_min -11
_diffrn_reflns_limit_k_max 14
_diffrn_reflns_limit_k_min -13
_diffrn_reflns_limit_l_max 22
_diffrn_reflns_limit_l_min -29
_diffrn_reflns_number 11120
_diffrn_reflns_point_group_measured_fraction_full 0.000
_diffrn_reflns_point_group_measured_fraction_max 0.000
_diffrn_reflns_theta_full 27.000
_diffrn_reflns_theta_max 27.000
_diffrn_reflns_theta_min 1.775
_diffrn_standards_number 0
_exptl_absorpt_coefficient_mu 0.160
_exptl_absorpt_correction_type none
_exptl_crystal_colour colorless
_exptl_crystal_density_diffrn 1.613
_exptl_crystal_density_method 'not measured'
_exptl_crystal_description block
_exptl_crystal_F_000 1240.00
_exptl_crystal_size_max 0.400
_exptl_crystal_size_mid 0.300
_exptl_crystal_size_min 0.300
_refine_diff_density_max 0.58
_refine_diff_density_min -0.58
_refine_ls_abs_structure_details 'Flack, H. D. (1983), Acta Cryst. A39, 876-881.  2221 Friedel Pairs'
_refine_ls_abs_structure_Flack 0.4(9)
_refine_ls_extinction_method none
_refine_ls_goodness_of_fit_ref 0.985
_refine_ls_hydrogen_treatment refxyz
_refine_ls_number_parameters 432
_refine_ls_number_reflns 5348
_refine_ls_number_restraints 0
_refine_ls_R_factor_all 0.0881
_refine_ls_R_factor_gt 0.0767
_refine_ls_shift/su_max 0.000
_refine_ls_structure_factor_coef Fsqd
_refine_ls_weighting_details 'w = 1/[\s^2^(Fo^2^)+(0.1700P)^2^+0.0000P] where P=(Fo^2^+2Fc^2^)/3'
_refine_ls_weighting_scheme calc
_refine_ls_wR_factor_gt 0.2019
_refine_ls_wR_factor_ref 0.2194
_reflns_number_gt 4353
_reflns_number_total 5348
_reflns_threshold_expression F^2^>2.0\s(F^2^)
_cod_data_source_file c5ce01126d2.cif
_cod_data_source_block 3alphacif
_cod_depositor_comments 'Adding full bibliography for 7221547--7221549.cif.'
_cod_original_cell_volume 2558.4(8)
_cod_database_code 7221548

loop_
_symmetry_equiv_pos_site_id
_space_group_symop_operation_xyz
1 +X,+Y,+Z
2 1/2+X,1/2-Y,-Z
3 -X,1/2+Y,1/2-Z
4 1/2-X,-Y,1/2+Z

loop_
_atom_site_label
_atom_site_type_symbol
_atom_site_fract_x
_atom_site_fract_y
_atom_site_fract_z
_atom_site_U_iso_or_equiv
_atom_site_adp_type
_atom_site_occupancy
_atom_site_site_symmetry_multiplicity
_atom_site_calc_flag
F4 F 0.0764(3) 0.2026(3) 1.04341(10) 0.0467(7) Uani 1 4 d
F5 F -0.1084(3) 0.2636(2) 1.00825(11) 0.0441(6) Uani 1 4 d
F6 F -0.0318(3) 0.0896(2) 0.98410(11) 0.0499(7) Uani 1 4 d
F10 F 0.3066(3) 0.9698(3) 0.68758(10) 0.0461(7) Uani 1 4 d
F11 F 0.4951(3) 0.9982(3) 0.64718(10) 0.0555(8) Uani 1 4 d
F12 F 0.4305(3) 0.8174(3) 0.66648(10) 0.0560(8) Uani 1 4 d
F28 F 0.8843(2) 0.9808(2) 0.84450(12) 0.0433(6) Uani 1 4 d
F29 F 0.7860(3) 1.1474(3) 0.86033(18) 0.0659(9) Uani 1 4 d
F30 F 0.8517(3) 1.1042(3) 0.77434(13) 0.0601(9) Uani 1 4 d
F31 F 0.3227(3) 0.1853(3) 0.78150(15) 0.0697(11) Uani 1 4 d
F32 F 0.1344(4) 0.2394(3) 0.74850(11) 0.0645(10) Uani 1 4 d
F34 F 0.1535(3) 0.0727(2) 0.79466(12) 0.0481(7) Uani 1 4 d
N1 N 0.6110(3) 0.9475(3) 0.85614(13) 0.0290(6) Uani 1 4 d
N2 N 0.4446(3) 0.8375(3) 0.89773(12) 0.0270(6) Uani 1 4 d
N3 N 0.2409(3) 0.5432(3) 0.89955(13) 0.0261(6) Uani 1 4 d
N4 N 0.2090(3) 0.3652(3) 0.85094(13) 0.0292(7) Uani 1 4 d
N5 N 0.2832(3) 0.7265(3) 0.94493(12) 0.0244(6) Uani 1 4 d
C1 C 0.4947(4) 0.9377(3) 0.74579(15) 0.0268(7) Uani 1 4 d
C2 C 0.6136(4) 0.9953(4) 0.75311(16) 0.0292(7) Uani 1 4 d
C4 C 0.4956(3) 0.8892(3) 0.84862(14) 0.0236(7) Uani 1 4 d
C5 C 0.3357(4) 0.7762(3) 0.89276(14) 0.0233(7) Uani 1 4 d
C6 C 0.2635(4) 0.7632(3) 0.83983(15) 0.0260(7) Uani 1 4 d
C7 C 0.3105(4) 0.8159(3) 0.79079(14) 0.0264(7) Uani 1 4 d
C8 C 0.4323(4) 0.8802(3) 0.79320(14) 0.0247(7) Uani 1 4 d
C9 C 0.3195(4) 0.7844(3) 0.99921(14) 0.0251(7) Uani 1 4 d
C10 C 0.2752(4) 0.9005(4) 1.01014(14) 0.0285(8) Uani 1 4 d
C11 C 0.3076(4) 0.9563(4) 1.06281(16) 0.0335(8) Uani 1 4 d
C12 C 0.3800(4) 0.8931(4) 1.10392(16) 0.0331(8) Uani 1 4 d
C13 C 0.4227(4) 0.7769(4) 1.09300(15) 0.0315(8) Uani 1 4 d
C14 C 0.3937(4) 0.7217(3) 1.03955(15) 0.0278(7) Uani 1 4 d
C15 C 0.1648(4) 0.2530(4) 0.85001(16) 0.0301(8) Uani 1 4 d
C16 C 0.1886(3) 0.4303(3) 0.90047(15) 0.0247(7) Uani 1 4 d
C17 C 0.2257(4) 0.6118(3) 0.94635(14) 0.0245(7) Uani 1 4 d
C18 C 0.1558(3) 0.5731(3) 0.99687(14) 0.0254(7) Uani 1 4 d
C19 C 0.1203(4) 0.3811(3) 0.94913(14) 0.0251(7) Uani 1 4 d
C20 C 0.1037(3) 0.4609(3) 0.99836(14) 0.0250(7) Uani 1 4 d
C21 C 0.0753(4) 0.2618(3) 0.94517(15) 0.0267(7) Uani 1 4 d
C22 C 0.0982(4) 0.1948(3) 0.89510(16) 0.0282(7) Uani 1 4 d
C23 C 0.1943(5) 0.1867(4) 0.79333(19) 0.0416(10) Uani 1 4 d
C24 C 0.0029(4) 0.2038(4) 0.99567(18) 0.0344(8) Uani 1 4 d
C25 C 0.4330(5) 0.9301(5) 0.68599(17) 0.0392(9) Uani 1 4 d
C26 C 0.6663(4) 0.9972(3) 0.80978(16) 0.0281(7) Uani 1 4 d
C27 C 0.7974(4) 1.0561(4) 0.82196(18) 0.0356(9) Uani 1 4 d
H33 H 0.059(4) 0.114(3) 0.8904(17) 0.016(9) Uiso 1 4 d
H35 H 0.060(5) 0.448(3) 1.030(2) 0.023(10) Uiso 1 4 d
H36 H 0.198(5) 0.718(4) 0.8404(18) 0.021(10) Uiso 1 4 d
H37 H 0.264(4) 0.804(3) 0.7567(17) 0.010(8) Uiso 1 4 d
H38 H 0.265(6) 1.033(4) 1.072(2) 0.040(13) Uiso 1 4 d
H39 H 0.476(4) 0.730(3) 1.1173(18) 0.016(9) Uiso 1 4 d
H40 H 0.209(4) 0.939(3) 0.9859(17) 0.015(9) Uiso 1 4 d
H41 H 0.123(5) 0.633(4) 1.030(2) 0.036(12) Uiso 1 4 d
H42 H 0.660(5) 1.027(4) 0.721(2) 0.039(12) Uiso 1 4 d
H43 H 0.418(4) 0.644(4) 1.0288(17) 0.019(9) Uiso 1 4 d
H44 H 0.418(8) 0.924(7) 1.134(4) 0.08(2) Uiso 1 4 d

loop_
_atom_site_aniso_label
_atom_site_aniso_U_11
_atom_site_aniso_U_22
_atom_site_aniso_U_33
_atom_site_aniso_U_12
_atom_site_aniso_U_13
_atom_site_aniso_U_23
F4 0.0574(17) 0.0594(15) 0.0235(11) -0.0097(13) -0.0048(12) 0.0111(10)
F5 0.0354(13) 0.0533(14) 0.0436(14) -0.0081(12) 0.0150(12) 0.0049(11)
F6 0.0676(19) 0.0442(13) 0.0378(13) -0.0236(14) 0.0071(13) 0.0029(10)
F10 0.0298(13) 0.0854(19) 0.0232(11) 0.0006(13) -0.0056(10) 0.0165(11)
F11 0.0360(14) 0.112(2) 0.0183(11) -0.0174(16) -0.0007(10) 0.0216(13)
F12 0.0648(19) 0.0831(19) 0.0200(11) -0.0049(16) -0.0029(12) -0.0144(12)
F28 0.0298(12) 0.0525(14) 0.0475(13) -0.0067(11) -0.0147(12) 0.0166(11)
F29 0.0451(16) 0.0607(18) 0.092(2) -0.0148(15) -0.0086(18) -0.0247(17)
F30 0.0361(14) 0.097(2) 0.0474(15) -0.0221(15) -0.0123(13) 0.0401(16)
F31 0.059(2) 0.081(2) 0.068(2) -0.0257(17) 0.0395(17) -0.0424(17)
F32 0.108(3) 0.0612(16) 0.0243(11) 0.0053(18) -0.0041(16) -0.0110(11)
F34 0.0513(16) 0.0452(14) 0.0479(14) -0.0147(13) 0.0136(13) -0.0180(11)
N1 0.0295(16) 0.0383(16) 0.0192(13) -0.0034(14) 0.0005(13) 0.0014(11)
N2 0.0316(16) 0.0368(15) 0.0127(11) -0.0022(14) 0.0013(12) 0.0005(11)
N3 0.0230(14) 0.0374(15) 0.0179(13) -0.0021(12) 0.0022(12) -0.0024(11)
N4 0.0261(15) 0.0412(17) 0.0204(13) -0.0032(14) 0.0071(13) -0.0038(12)
N5 0.0236(14) 0.0368(15) 0.0128(12) -0.0021(12) 0.0030(12) -0.0011(10)
C1 0.0209(16) 0.0437(18) 0.0159(14) 0.0005(16) 0.0018(13) 0.0027(13)
C2 0.0222(17) 0.0439(19) 0.0216(15) 0.0013(16) 0.0031(14) 0.0058(14)
C4 0.0212(17) 0.0347(16) 0.0151(14) 0.0006(14) 0.0021(14) -0.0010(11)
C5 0.0221(16) 0.0324(16) 0.0155(14) -0.0024(14) 0.0032(13) 0.0006(11)
C6 0.0188(16) 0.0385(18) 0.0208(16) -0.0028(16) 0.0041(14) -0.0010(13)
C7 0.0264(18) 0.0386(18) 0.0142(14) 0.0041(15) -0.0006(14) -0.0018(12)
C8 0.0220(16) 0.0366(17) 0.0157(14) 0.0031(14) 0.0028(13) 0.0012(12)
C9 0.0244(17) 0.0355(18) 0.0153(13) -0.0038(14) 0.0033(13) 0.0001(12)
C10 0.0244(18) 0.045(2) 0.0163(15) 0.0033(16) 0.0048(14) 0.0017(13)
C11 0.033(2) 0.043(2) 0.0241(17) 0.0026(17) 0.0035(16) -0.0081(14)
C12 0.031(2) 0.052(2) 0.0163(15) -0.0085(18) 0.0049(16) -0.0056(14)
C13 0.0298(19) 0.048(2) 0.0164(15) -0.0074(17) -0.0047(15) 0.0039(14)
C14 0.0240(17) 0.0378(19) 0.0215(15) -0.0023(15) 0.0018(14) -0.0003(13)
C15 0.0258(17) 0.040(2) 0.0244(17) -0.0041(16) -0.0006(15) -0.0049(14)
C16 0.0189(16) 0.0361(17) 0.0192(15) -0.0013(14) 0.0053(13) -0.0015(12)
C17 0.0190(16) 0.0370(17) 0.0175(15) -0.0000(14) 0.0006(13) -0.0014(12)
C18 0.0200(16) 0.0400(18) 0.0161(14) 0.0004(14) 0.0002(13) 0.0017(13)
C19 0.0195(16) 0.0379(18) 0.0179(14) -0.0018(14) -0.0020(13) 0.0018(12)
C20 0.0172(15) 0.0447(19) 0.0132(14) -0.0040(14) 0.0046(13) 0.0001(12)
C21 0.0191(16) 0.0403(18) 0.0207(15) 0.0003(15) 0.0004(13) 0.0017(13)
C22 0.0212(17) 0.0334(18) 0.0300(17) -0.0010(15) -0.0008(15) -0.0060(14)
C23 0.042(2) 0.049(2) 0.034(2) -0.016(2) 0.0100(19) -0.0130(17)
C24 0.033(2) 0.0405(19) 0.0301(18) -0.0085(17) 0.0000(17) 0.0040(14)
C25 0.032(2) 0.068(3) 0.0181(16) -0.005(2) 0.0030(16) 0.0076(16)
C26 0.0210(17) 0.0391(19) 0.0244(16) 0.0025(15) 0.0037(14) 0.0044(13)
C27 0.029(2) 0.044(2) 0.0338(19) -0.0051(17) -0.0022(17) 0.0097(15)

loop_
_atom_type_symbol
_atom_type_description
_atom_type_scat_dispersion_real
_atom_type_scat_dispersion_imag
_atom_type_scat_source
C C 0.0033 0.0016
;
International Tables for Crystallography
(Vol. C, Tables 4.2.6.8 and 6.1.1.4)
;
H H 0.0000 0.0000
;
International Tables for Crystallography
(Vol. C, Table 6.1.1.4)
;
N N 0.0061 0.0033
;
International Tables for Crystallography
(Vol. C, Tables 4.2.6.8 and 6.1.1.4)
;
F F 0.0171 0.0103
;
International Tables for Crystallography
(Vol. C, Tables 4.2.6.8 and 6.1.1.4)
;

loop_
_geom_angle_atom_site_label_1
_geom_angle_atom_site_label_2
_geom_angle_atom_site_label_3
_geom_angle
_geom_angle_publ_flag
C4 N1 C26 117.6(3) yes
C4 N2 C5 117.8(3) yes
C16 N3 C17 117.9(3) yes
C15 N4 C16 117.2(3) yes
C5 N5 C9 117.5(3) yes
C5 N5 C17 121.7(3) yes
C9 N5 C17 119.1(3) yes
C2 C1 C8 120.5(3) yes
C2 C1 C25 120.0(3) yes
C8 C1 C25 119.4(3) yes
C1 C2 C26 116.9(3) yes
N1 C4 N2 115.0(3) yes
N1 C4 C8 122.5(3) yes
N2 C4 C8 122.5(3) yes
N2 C5 N5 116.4(3) yes
N2 C5 C6 124.3(3) yes
N5 C5 C6 119.2(3) yes
C5 C6 C7 119.0(3) yes
C6 C7 C8 119.1(3) yes
C1 C8 C4 117.1(3) yes
C1 C8 C7 125.6(3) yes
C4 C8 C7 117.3(3) yes
N5 C9 C10 118.9(3) yes
N5 C9 C14 119.8(3) yes
C10 C9 C14 121.4(3) yes
C9 C10 C11 119.3(3) yes
C10 C11 C12 119.6(4) yes
C11 C12 C13 120.8(4) yes
C12 C13 C14 119.9(3) yes
C9 C14 C13 119.0(3) yes
N4 C15 C22 125.9(3) yes
N4 C15 C23 113.5(3) yes
C22 C15 C23 120.7(4) yes
N3 C16 N4 114.4(3) yes
N3 C16 C19 123.6(3) yes
N4 C16 C19 122.0(3) yes
N3 C17 N5 116.8(3) yes
N3 C17 C18 123.2(3) yes
N5 C17 C18 119.9(3) yes
C17 C18 C20 119.4(3) yes
C16 C19 C20 116.1(3) yes
C16 C19 C21 117.9(3) yes
C20 C19 C21 126.0(3) yes
C18 C20 C19 119.7(3) yes
C19 C21 C22 120.1(3) yes
C19 C21 C24 120.4(3) yes
C22 C21 C24 119.5(3) yes
C15 C22 C21 116.9(3) yes
F31 C23 F32 107.1(4) yes
F31 C23 F34 107.4(4) yes
F31 C23 C15 111.9(4) yes
F32 C23 F34 106.9(4) yes
F32 C23 C15 111.2(4) yes
F34 C23 C15 112.0(4) yes
F4 C24 F5 107.4(3) yes
F4 C24 F6 107.6(3) yes
F4 C24 C21 111.5(3) yes
F5 C24 F6 106.7(3) yes
F5 C24 C21 111.4(3) yes
F6 C24 C21 111.9(3) yes
F10 C25 F11 106.5(4) yes
F10 C25 F12 107.2(4) yes
F10 C25 C1 110.4(3) yes
F11 C25 F12 108.3(3) yes
F11 C25 C1 112.6(4) yes
F12 C25 C1 111.6(4) yes
N1 C26 C2 125.3(4) yes
N1 C26 C27 113.8(3) yes
C2 C26 C27 120.9(3) yes
F28 C27 F29 105.8(3) yes
F28 C27 F30 107.3(3) yes
F28 C27 C26 113.0(3) yes
F29 C27 F30 106.0(4) yes
F29 C27 C26 111.7(3) yes
F30 C27 C26 112.5(3) yes
C1 C2 H42 121(3) no
C26 C2 H42 122(3) no
C5 C6 H36 117(3) no
C7 C6 H36 124(3) no
C6 C7 H37 118(2) no
C8 C7 H37 123(2) no
C9 C10 H40 122(2) no
C11 C10 H40 118(2) no
C10 C11 H38 118(3) no
C12 C11 H38 121(3) no
C11 C12 H44 126(5) no
C13 C12 H44 112(5) no
C12 C13 H39 126(2) no
C14 C13 H39 114(2) no
C9 C14 H43 116(2) no
C13 C14 H43 125(3) no
C17 C18 H41 124(3) no
C20 C18 H41 115(3) no
C18 C20 H35 112(3) no
C19 C20 H35 128(3) no
C15 C22 H33 122(2) no
C21 C22 H33 120(2) no

loop_
_geom_bond_atom_site_label_1
_geom_bond_atom_site_label_2
_geom_bond_distance
_geom_bond_publ_flag
F4 C24 1.325(5) yes
F5 C24 1.336(5) yes
F6 C24 1.333(5) yes
F10 C25 1.352(5) yes
F11 C25 1.323(5) yes
F12 C25 1.320(6) yes
F28 C27 1.315(5) yes
F29 C27 1.342(5) yes
F30 C27 1.333(5) yes
F31 C23 1.328(6) yes
F32 C23 1.328(5) yes
F34 C23 1.322(5) yes
N1 C4 1.343(5) yes
N1 C26 1.321(5) yes
N2 C4 1.364(4) yes
N2 C5 1.298(5) yes
N3 C16 1.353(5) yes
N3 C17 1.322(4) yes
N4 C15 1.316(5) yes
N4 C16 1.360(5) yes
N5 C5 1.419(4) yes
N5 C9 1.447(4) yes
N5 C17 1.392(5) yes
C1 C2 1.371(5) yes
C1 C8 1.409(5) yes
C1 C25 1.510(5) yes
C2 C26 1.405(5) yes
C4 C8 1.427(5) yes
C5 C6 1.425(5) yes
C6 C7 1.353(5) yes
C7 C8 1.422(5) yes
C9 C10 1.379(5) yes
C9 C14 1.377(5) yes
C10 C11 1.395(5) yes
C11 C12 1.382(6) yes
C12 C13 1.375(6) yes
C13 C14 1.400(5) yes
C15 C22 1.391(5) yes
C15 C23 1.521(6) yes
C16 C19 1.420(5) yes
C17 C18 1.424(5) yes
C18 C20 1.345(5) yes
C19 C20 1.441(5) yes
C19 C21 1.394(5) yes
C21 C22 1.385(5) yes
C21 C24 1.513(5) yes
C26 C27 1.503(6) yes
C2 H42 0.94(5) no
C6 H36 0.83(4) no
C7 H37 0.92(4) no
C10 H40 0.97(4) no
C11 H38 0.98(5) no
C12 H44 0.85(8) no
C13 H39 0.93(4) no
C14 H43 0.93(4) no
C18 H41 1.06(5) no
C20 H35 0.86(5) no
C22 H33 0.98(4) no

loop_
_geom_contact_atom_site_label_1
_geom_contact_atom_site_label_2
_geom_contact_distance
_geom_contact_publ_flag
_geom_contact_site_symmetry_2
F4 C19 2.958(4) no .
F4 C20 3.041(5) no .
F4 C22 3.412(4) no .
F5 C19 2.978(4) no .
F5 C20 3.062(4) no .
F5 C22 3.419(4) no .
F6 C22 2.692(5) no .
F10 C2 3.463(5) no .
F10 C7 2.913(4) no .
F10 C8 2.910(4) no .
F11 C2 2.711(4) no .
F12 C2 3.351(5) no .
F12 C7 3.100(4) no .
F12 C8 2.989(4) no .
F28 N1 2.803(4) no .
F28 C2 3.453(5) no .
F29 N1 2.828(4) no .
F29 C2 3.450(5) no .
F30 N1 3.527(4) no .
F30 C2 2.734(5) no .
F31 N4 2.791(5) no .
F31 C22 3.459(5) no .
F32 N4 2.831(4) no .
F32 C22 3.419(5) no .
F34 N4 3.518(4) no .
F34 C22 2.727(5) no .
N1 C1 2.794(5) no .
N1 C5 3.468(5) no .
N2 C7 2.814(4) no .
N2 C9 2.714(4) no .
N2 C10 3.174(5) no .
N2 C14 3.533(5) no .
N2 C17 3.512(5) no .
N2 C26 3.493(5) no .
N3 C5 2.744(5) no .
N3 C6 2.793(5) no .
N3 C9 3.595(5) no .
N3 C15 3.481(5) no .
N3 C20 2.809(4) no .
N4 C17 3.494(5) no .
N4 C21 2.794(5) no .
N5 C4 3.566(4) no .
N5 C16 3.552(5) no .
C2 C4 2.756(5) no .
C4 C6 2.736(5) no .
C5 C8 2.736(5) no .
C5 C10 3.084(5) no .
C5 C14 3.471(5) no .
C6 C17 2.984(5) no .
C7 C25 2.983(5) no .
C8 C26 2.723(5) no .
C9 C12 2.754(5) no .
C9 C18 2.858(5) no .
C10 C13 2.775(5) no .
C10 C17 3.537(5) no .
C11 C14 2.779(6) no .
C14 C17 2.989(5) no .
C14 C18 3.072(5) no .
C15 C19 2.715(5) no .
C16 C18 2.735(5) no .
C16 C22 2.753(5) no .
C17 C19 2.758(5) no .
C20 C24 3.011(5) no .
F4 F5 3.423(4) no 2_557
F4 F11 3.330(4) no 4_565
F4 F12 2.834(3) no 4_565
F4 F29 3.480(5) no 2_467
F4 C25 3.585(5) no 4_565
F5 F4 3.423(4) no 2_457
F5 C11 3.593(5) no 2_467
F5 C19 3.322(4) no 2_457
F5 C21 3.386(4) no 2_457
F6 F28 3.524(4) no 1_445
F6 F29 3.445(5) no 1_445
F6 C14 3.553(5) no 2_457
F10 F31 3.211(4) no 1_565
F10 F34 3.118(4) no 1_565
F10 C11 3.193(4) no 4_574
F10 C12 3.087(5) no 4_574
F10 C23 3.590(5) no 1_565
F11 F4 3.330(4) no 4_564
F11 N3 2.921(4) no 3_656
F11 N4 3.333(4) no 3_656
F11 C16 3.464(4) no 3_656
F12 F4 2.834(3) no 4_564
F12 F29 2.948(5) no 3_646
F12 F31 3.127(5) no 3_656
F28 F6 3.524(4) no 1_665
F28 F32 3.415(4) no 3_656
F28 F34 3.123(4) no 1_665
F28 C13 3.205(5) no 2_567
F28 C14 3.474(4) no 2_567
F28 C22 3.405(4) no 1_665
F29 F4 3.480(5) no 2_567
F29 F6 3.445(5) no 1_665
F29 F12 2.948(5) no 3_656
F29 C22 3.300(5) no 1_665
F30 F32 3.279(5) no 1_665
F30 F34 3.108(4) no 1_665
F30 C6 3.360(5) no 3_656
F30 C7 3.221(5) no 3_656
F31 F10 3.211(4) no 1_545
F31 F12 3.127(5) no 3_646
F31 C1 3.338(5) no 1_545
F31 C1 3.397(5) no 3_646
F31 C2 3.566(5) no 3_646
F31 C8 3.551(5) no 1_545
F32 F28 3.415(4) no 3_646
F32 F30 3.279(5) no 1_445
F34 F10 3.118(4) no 1_545
F34 F28 3.123(4) no 1_445
F34 F30 3.108(4) no 1_445
F34 C7 3.246(5) no 1_545
F34 C8 3.530(5) no 1_545
N1 C18 3.411(4) no 2_567
N1 C20 3.489(4) no 2_567
N2 C18 3.374(5) no 2_567
N3 F11 2.921(4) no 3_646
N4 F11 3.333(4) no 3_646
N4 C2 3.313(5) no 3_646
C1 F31 3.338(5) no 1_565
C1 F31 3.397(5) no 3_656
C2 F31 3.566(5) no 3_656
C2 N4 3.313(5) no 3_656
C6 F30 3.360(5) no 3_646
C7 F30 3.221(5) no 3_646
C7 F34 3.246(5) no 1_565
C8 F31 3.551(5) no 1_565
C8 F34 3.530(5) no 1_565
C11 F5 3.593(5) no 2_567
C11 F10 3.193(4) no 4_575
C11 C20 3.432(5) no 2_567
C12 F10 3.087(5) no 4_575
C13 F28 3.205(5) no 2_467
C13 C17 3.423(5) no 2_567
C13 C18 3.542(5) no 2_567
C14 F6 3.553(5) no 2_557
C14 F28 3.474(4) no 2_467
C14 C18 3.583(5) no 2_567
C16 F11 3.464(4) no 3_646
C17 C13 3.423(5) no 2_467
C18 N1 3.411(4) no 2_467
C18 N2 3.374(5) no 2_467
C18 C13 3.542(5) no 2_467
C18 C14 3.583(5) no 2_467
C19 F5 3.322(4) no 2_557
C20 N1 3.489(4) no 2_467
C20 C11 3.432(5) no 2_467
C21 F5 3.386(4) no 2_557
C22 F28 3.405(4) no 1_445
C22 F29 3.300(5) no 1_445
C23 F10 3.590(5) no 1_545
C25 F4 3.585(5) no 4_564
F4 H35 2.73(4) no .
F5 H33 3.59(4) no .
F5 H35 2.70(4) no .
F6 H33 2.35(4) no .
F10 H37 2.46(4) no .
F11 H42 2.40(5) no .
F12 H37 2.67(4) no .
F12 H42 3.51(5) no .
F30 H42 2.44(5) no .
F34 H33 2.44(4) no .
N1 H42 3.25(5) no .
N2 H36 3.11(4) no .
N2 H40 3.32(4) no .
N3 H36 2.39(4) no .
N3 H41 3.37(5) no .
N4 H33 3.28(4) no .
N5 H36 2.55(4) no .
N5 H40 2.63(4) no .
N5 H41 2.74(5) no .
N5 H43 2.53(4) no .
C1 H37 2.77(4) no .
C4 H36 3.56(5) no .
C4 H37 3.29(4) no .
C5 H37 3.22(4) no .
C5 H40 3.07(4) no .
C5 H43 3.54(4) no .
C8 H36 3.16(4) no .
C8 H42 3.26(5) no .
C9 H38 3.26(5) no .
C9 H39 3.20(4) no .
C9 H41 2.69(5) no .
C9 H44 3.59(8) no .
C10 H41 3.36(5) no .
C10 H43 3.21(4) no .
C10 H44 3.19(8) no .
C11 H39 3.27(4) no .
C12 H40 3.25(4) no .
C12 H43 3.27(4) no .
C13 H38 3.28(5) no .
C14 H40 3.27(4) no .
C14 H41 2.92(5) no .
C14 H44 3.11(8) no .
C16 H35 3.24(5) no .
C16 H36 3.46(4) no .
C17 H35 3.12(4) no .
C17 H36 2.71(4) no .
C17 H43 2.74(4) no .
C18 H43 2.87(4) no .
C19 H33 3.30(4) no .
C19 H41 3.34(5) no .
C21 H35 2.83(4) no .
C23 H33 2.73(4) no .
C24 H33 2.67(4) no .
C24 H35 2.86(4) no .
C25 H37 2.74(4) no .
C25 H42 2.66(5) no .
C27 H42 2.72(5) no .
H35 H41 2.13(6) no .
H36 H37 2.24(6) no .
H38 H40 2.31(6) no .
H38 H44 2.42(9) no .
H39 H43 2.32(6) no .
H39 H44 2.25(8) no .
H41 H43 3.00(7) no .
F4 H38 2.74(5) no 1_545
F4 H40 3.46(4) no 1_545
F5 H38 3.17(5) no 2_467
F6 H40 2.95(4) no 1_545
F6 H43 2.64(4) no 2_457
F10 H38 2.74(5) no 4_574
F10 H44 2.84(8) no 4_574
F11 H38 3.16(6) no 4_574
F12 H38 3.36(5) no 4_574
F28 H33 2.53(4) no 1_665
F28 H39 2.65(4) no 2_567
F28 H43 3.24(4) no 2_567
F29 H33 2.87(4) no 1_665
F29 H35 3.56(5) no 2_567
F29 H37 3.23(4) no 3_656
F30 H33 3.39(4) no 1_665
F30 H36 2.96(4) no 3_656
F30 H37 2.59(3) no 3_656
F32 H39 3.23(4) no 4_564
F32 H44 3.23(8) no 4_564
F34 H37 3.28(3) no 1_545
N1 H35 2.91(5) no 2_567
N1 H41 2.76(5) no 2_567
N2 H35 3.12(4) no 2_567
N2 H41 2.47(5) no 2_567
N3 H42 2.95(5) no 3_646
N3 H44 3.38(8) no 2_467
N4 H42 2.77(5) no 3_646
N5 H39 3.45(4) no 2_467
C4 H35 3.38(5) no 2_567
C4 H41 3.08(5) no 2_567
C5 H41 3.55(5) no 2_567
C6 H39 3.07(4) no 2_467
C6 H42 3.05(5) no 3_646
C7 H42 3.21(5) no 3_646
C9 H41 3.27(5) no 2_567
C10 H35 3.45(5) no 2_567
C11 H35 3.48(5) no 2_567
C13 H36 3.18(5) no 2_567
C14 H41 3.24(5) no 2_567
C16 H42 3.36(5) no 3_646
C16 H44 3.27(8) no 2_467
C17 H39 3.40(4) no 2_467
C19 H44 3.52(8) no 2_467
C24 H40 3.60(4) no 1_545
C25 H38 3.31(5) no 4_574
C27 H33 3.14(4) no 1_665
C27 H37 3.33(3) no 3_656
H33 F28 2.53(4) no 1_445
H33 F29 2.87(4) no 1_445
H33 F30 3.39(4) no 1_445
H33 C27 3.14(4) no 1_445
H33 H40 3.29(5) no 1_545
H35 F29 3.56(5) no 2_467
H35 N1 2.91(5) no 2_467
H35 N2 3.12(4) no 2_467
H35 C4 3.38(5) no 2_467
H35 C10 3.45(5) no 2_467
H35 C11 3.48(5) no 2_467
H36 F30 2.96(4) no 3_646
H36 C13 3.18(5) no 2_467
H36 H39 2.51(6) no 2_467
H36 H42 2.91(7) no 3_646
H36 H44 3.29(9) no 2_467
H37 F29 3.23(4) no 3_646
H37 F30 2.59(3) no 3_646
H37 F34 3.28(3) no 1_565
H37 C27 3.33(3) no 3_646
H37 H42 3.19(6) no 3_646
H38 F4 2.74(5) no 1_565
H38 F5 3.17(5) no 2_567
H38 F10 2.74(5) no 4_575
H38 F11 3.16(6) no 4_575
H38 F12 3.36(5) no 4_575
H38 C25 3.31(5) no 4_575
H39 F28 2.65(4) no 2_467
H39 F32 3.23(4) no 4_565
H39 N5 3.45(4) no 2_567
H39 C6 3.07(4) no 2_567
H39 C17 3.40(4) no 2_567
H39 H36 2.51(6) no 2_567
H40 F4 3.46(4) no 1_565
H40 F6 2.95(4) no 1_565
H40 C24 3.60(4) no 1_565
H40 H33 3.29(5) no 1_565
H40 H43 3.10(6) no 2_467
H41 N1 2.76(5) no 2_467
H41 N2 2.47(5) no 2_467
H41 C4 3.08(5) no 2_467
H41 C5 3.55(5) no 2_467
H41 C9 3.27(5) no 2_467
H41 C14 3.24(5) no 2_467
H41 H43 3.48(6) no 2_467
H42 N3 2.95(5) no 3_656
H42 N4 2.77(5) no 3_656
H42 C6 3.05(5) no 3_656
H42 C7 3.21(5) no 3_656
H42 C16 3.36(5) no 3_656
H42 H36 2.91(7) no 3_656
H42 H37 3.19(6) no 3_656
H43 F6 2.64(4) no 2_557
H43 F28 3.24(4) no 2_467
H43 H40 3.10(6) no 2_567
H43 H41 3.48(6) no 2_567
H44 F10 2.84(8) no 4_575
H44 F32 3.23(8) no 4_565
H44 N3 3.38(8) no 2_567
H44 C16 3.27(8) no 2_567
H44 C19 3.52(8) no 2_567
H44 H36 3.29(9) no 2_567

loop_
_geom_torsion_atom_site_label_1
_geom_torsion_atom_site_label_2
_geom_torsion_atom_site_label_3
_geom_torsion_atom_site_label_4
_geom_torsion
_geom_torsion_publ_flag
C4 N1 C26 C2 0.7(5) no
C4 N1 C26 C27 -177.8(3) no
C26 N1 C4 N2 178.6(3) no
C26 N1 C4 C8 -0.2(5) no
C4 N2 C5 N5 -178.2(3) no
C4 N2 C5 C6 -2.5(5) no
C5 N2 C4 N1 -177.5(3) no
C5 N2 C4 C8 1.4(5) no
C16 N3 C17 N5 178.4(3) no
C16 N3 C17 C18 -0.9(5) no
C17 N3 C16 N4 -179.6(3) no
C17 N3 C16 C19 -1.0(5) no
C15 N4 C16 N3 177.5(3) no
C15 N4 C16 C19 -1.1(5) no
C16 N4 C15 C22 0.3(5) no
C16 N4 C15 C23 -179.0(3) no
C5 N5 C9 C10 66.9(4) no
C5 N5 C9 C14 -115.1(3) no
C9 N5 C5 N2 24.0(4) no
C9 N5 C5 C6 -152.0(3) no
C5 N5 C17 N3 10.6(5) no
C5 N5 C17 C18 -170.0(3) no
C17 N5 C5 N2 -141.0(3) no
C17 N5 C5 C6 43.0(4) no
C9 N5 C17 N3 -154.2(3) no
C9 N5 C17 C18 25.2(5) no
C17 N5 C9 C10 -127.7(3) no
C17 N5 C9 C14 50.3(4) no
C2 C1 C8 C4 2.4(5) no
C2 C1 C8 C7 -178.8(3) no
C8 C1 C2 C26 -2.0(5) no
C2 C1 C25 F10 -128.3(4) no
C2 C1 C25 F11 -9.4(5) no
C2 C1 C25 F12 112.6(4) no
C25 C1 C2 C26 -179.0(3) no
C8 C1 C25 F10 54.8(5) no
C8 C1 C25 F11 173.7(3) no
C8 C1 C25 F12 -64.3(5) no
C25 C1 C8 C4 179.4(3) no
C25 C1 C8 C7 -1.9(6) no
C1 C2 C26 N1 0.4(6) no
C1 C2 C26 C27 178.8(3) no
N1 C4 C8 C1 -1.3(5) no
N1 C4 C8 C7 179.9(3) no
N2 C4 C8 C1 179.9(3) no
N2 C4 C8 C7 1.1(5) no
N2 C5 C6 C7 1.0(5) no
N5 C5 C6 C7 176.6(3) no
C5 C6 C7 C8 1.6(5) no
C6 C7 C8 C1 178.8(3) no
C6 C7 C8 C4 -2.5(5) no
N5 C9 C10 C11 178.8(3) no
N5 C9 C14 C13 -177.0(3) no
C10 C9 C14 C13 0.9(5) no
C14 C9 C10 C11 0.9(5) no
C9 C10 C11 C12 -2.0(6) no
C10 C11 C12 C13 1.4(6) no
C11 C12 C13 C14 0.5(6) no
C12 C13 C14 C9 -1.6(6) no
N4 C15 C22 C21 0.8(6) no
N4 C15 C23 F31 56.7(5) no
N4 C15 C23 F32 -63.0(5) no
N4 C15 C23 F34 177.4(3) no
C22 C15 C23 F31 -122.7(4) no
C22 C15 C23 F32 117.7(4) no
C22 C15 C23 F34 -2.0(5) no
C23 C15 C22 C21 -179.9(3) no
N3 C16 C19 C20 2.5(5) no
N3 C16 C19 C21 -177.7(3) no
N4 C16 C19 C20 -178.9(3) no
N4 C16 C19 C21 0.8(5) no
N3 C17 C18 C20 1.1(5) no
N5 C17 C18 C20 -178.2(3) no
C17 C18 C20 C19 0.6(5) no
C16 C19 C20 C18 -2.2(5) no
C16 C19 C21 C22 0.4(5) no
C16 C19 C21 C24 179.5(3) no
C20 C19 C21 C22 -179.9(3) no
C20 C19 C21 C24 -0.8(5) no
C21 C19 C20 C18 178.1(3) no
C19 C21 C22 C15 -1.1(5) no
C19 C21 C24 F4 -59.0(5) no
C19 C21 C24 F5 61.0(4) no
C19 C21 C24 F6 -179.6(3) no
C22 C21 C24 F4 120.1(4) no
C22 C21 C24 F5 -119.9(4) no
C22 C21 C24 F6 -0.5(5) no
C24 C21 C22 C15 179.7(3) no
N1 C26 C27 F28 57.5(4) no
N1 C26 C27 F29 -61.7(4) no
N1 C26 C27 F30 179.2(3) no
C2 C26 C27 F28 -121.1(4) no
C2 C26 C27 F29 119.8(4) no
C2 C26 C27 F30 0.7(5) no
